data_7002165
loop_
_publ_author_name
'Fern\'andez, Eduardo J.'
'Laguna, Antonio'
'L\'opez-de-Luzuriaga, Jos\'e M.'
'Monge, Miguel'
'Montiel, Manuel'
'Olmos, M. Elena'
'Rodr\'iguez-Castillo, Mar\'ia'

_publ_section_title
;
 Unsupported Au(i)&#x22EF;Cu(i) interactions: influence of nitrile
 ligands and aurophilicity on the structure and luminescence
;
_journal_issue 36
_journal_name_full 'Dalton Transactions'
_journal_page_first 7509
_journal_page_last 7518
_journal_paper_doi 10.1039/b900768g
_journal_year 2009
_chemical_absolute_configuration unk
_chemical_compound_source 'synthesis as described'
_chemical_formula_moiety 'C16 H6 Au Cu F10 N2'
_chemical_formula_sum 'C16 H6 Au Cu F10 N2'
_chemical_formula_weight 676.73
_chemical_name_common 'MM-69 (tol/hexano) en P-1'
_chemical_name_systematic
;
?
;
_space_group_IT_number 1
_symmetry_cell_setting triclinic
_symmetry_space_group_name_Hall 'P 1'
_symmetry_space_group_name_H-M 'P 1'
_atom_sites_solution_hydrogens geom
_atom_sites_solution_secondary difmap
_audit_conform_dict_location ftp://ftp.iucr.org/pub/cif_core.dic
_audit_conform_dict_name cif_core.dic
_audit_conform_dict_version 2.3
_audit_creation_date 2009-05-26T10:19:42-00:00
_audit_creation_method 'WinGX routine CIF_UPDATE'
_cell_angle_alpha 84.411(2)
_cell_angle_beta 88.645(2)
_cell_angle_gamma 79.2180(10)
_cell_formula_units_Z 1
_cell_length_a 6.69030(10)
_cell_length_b 7.6776(2)
_cell_length_c 8.7851(2)
_cell_measurement_reflns_used 7308
_cell_measurement_temperature 173(2)
_cell_measurement_theta_max 35.64
_cell_measurement_theta_min 2.33
_cell_measurement_wavelength 0.71073
_cell_volume 441.170(17)
_computing_cell_refinement 'HKL Scalepack (Otwinowski & Minor 1997)'
_computing_data_collection 'Collect (Nonius BV, 1997-2000)'
_computing_data_reduction 'HKL Denzo and Scalepack (Otwinowski & Minor 1997)'
_computing_molecular_graphics 'Ortep-3 for Windows (Farrugia, 1997)'
_computing_publication_material 'WinGX publication routines (Farrugia, 1999)'
_computing_structure_refinement 'SHELXL-97 (Sheldrick, 1997)'
_computing_structure_solution 'SHELXS-86 (Sheldrick, 1986)'
_diffrn_ambient_temperature 173(2)
_diffrn_detector_area_resol_mean 9
_diffrn_measured_fraction_theta_full 0.974
_diffrn_measured_fraction_theta_max 0.974
_diffrn_measurement_device '95mm CCD camera on \k-goniostat'
_diffrn_measurement_device_type KappaCCD
_diffrn_measurement_method CCD
_diffrn_orient_matrix_type 'by Nonius Collect from scalepack cell'
_diffrn_orient_matrix_UB_11 -0.008574
_diffrn_orient_matrix_UB_12 -0.1244763
_diffrn_orient_matrix_UB_13 0.0412498
_diffrn_orient_matrix_UB_21 -0.1189038
_diffrn_orient_matrix_UB_22 0.0030269
_diffrn_orient_matrix_UB_23 -0.0677133
_diffrn_orient_matrix_UB_31 0.0945544
_diffrn_orient_matrix_UB_32 -0.0472807
_diffrn_orient_matrix_UB_33 -0.0824313
_diffrn_radiation_monochromator graphite
_diffrn_radiation_probe x-ray
_diffrn_radiation_type MoK\a
_diffrn_radiation_wavelength 0.71073
_diffrn_reflns_av_R_equivalents 0.0419
_diffrn_reflns_av_unetI/netI 0.0544
_diffrn_reflns_limit_h_max 10
_diffrn_reflns_limit_h_min -10
_diffrn_reflns_limit_k_max 12
_diffrn_reflns_limit_k_min -12
_diffrn_reflns_limit_l_max 14
_diffrn_reflns_limit_l_min -14
_diffrn_reflns_number 10897
_diffrn_reflns_theta_full 35.64
_diffrn_reflns_theta_max 35.64
_diffrn_reflns_theta_min 2.33
_exptl_absorpt_coefficient_mu 9.616
_exptl_absorpt_correction_T_max 0.1939
_exptl_absorpt_correction_T_min 0.0688
_exptl_absorpt_correction_type multi-scan
_exptl_absorpt_process_details
;
[c.f. r.h. blessing, acta cryst. (1995), a51, 33-38]
;
_exptl_crystal_colour orange
_exptl_crystal_density_diffrn 2.547
_exptl_crystal_density_method 'not measured'
_exptl_crystal_description prism
_exptl_crystal_F_000 314
_exptl_crystal_size_max 0.25
_exptl_crystal_size_mid 0.2
_exptl_crystal_size_min 0.18
_refine_diff_density_max 2.252
_refine_diff_density_min -2.585
_refine_diff_density_rms 0.203
_refine_ls_abs_structure_details 'Flack H D (1983), Acta Cryst. A39, 876-881'
_refine_ls_abs_structure_Flack 0
_refine_ls_extinction_method none
_refine_ls_goodness_of_fit_ref 1.05
_refine_ls_matrix_type full
_refine_ls_number_parameters 268
_refine_ls_number_reflns 4057
_refine_ls_number_restraints 96
_refine_ls_restrained_S_all 1.045
_refine_ls_R_factor_all 0.0425
_refine_ls_R_factor_gt 0.0389
_refine_ls_shift/su_max 0
_refine_ls_shift/su_mean 0
_refine_ls_structure_factor_coef Fsqd
_refine_ls_weighting_details 'calc w=1/[\s^2^(Fo^2^)+(0.0436P)^2^+0.4290P] where P=(Fo^2^+2Fc^2^)/3'
_refine_ls_weighting_scheme calc
_refine_ls_wR_factor_gt 0.0891
_refine_ls_wR_factor_ref 0.092
_reflns_number_gt 4057
_reflns_number_total 4070
_reflns_threshold_expression >2sigma(I)
_cod_data_source_file b900768g.txt
_cod_data_source_block ele71
_cod_depositor_comments
;
The following automatic conversions were performed:
'_symmetry_cell_setting' value 'Triclinic' changed to 'triclinic'
according to '/home/saulius/struct/CIF-dictionaries/cif_core.dic'
dictionary named 'cif_core.dic' version 2.4.1 from 2010-06-29.

Automatic conversion script
Id: cif_fix_enum 1527 2010-12-29 10:47:43Z saulius 
;
_cod_original_sg_symbol_H-M P1
_cod_database_code 7002165

loop_
_symmetry_equiv_pos_as_xyz
'x, y, z'

loop_
_atom_site_label
_atom_site_type_symbol
_atom_site_fract_x
_atom_site_fract_y
_atom_site_fract_z
_atom_site_U_iso_or_equiv
_atom_site_adp_type
_atom_site_occupancy
_atom_site_symmetry_multiplicity
_atom_site_calc_flag
_atom_site_refinement_flags
_atom_site_disorder_assembly
_atom_site_disorder_group
Au Au 0.21882(7) 0.49909(7) 0.49813(6) 0.02723(5) Uani 1 1 d . . .
Cu Cu -0.22001(16) 0.50038(14) 0.50199(13) 0.0426(2) Uani 1 1 d . . .
C1 C 0.0952(15) 0.5447(11) 0.7113(14) 0.024(2) Uani 1 1 d DU . .
C2 C 0.0621(14) 0.4073(18) 0.8136(13) 0.029(3) Uani 1 1 d DU . .
C3 C -0.0073(17) 0.4372(18) 0.9610(13) 0.029(2) Uani 1 1 d DU . .
C4 C -0.0447(16) 0.6029(12) 1.0090(14) 0.029(2) Uani 1 1 d DU . .
C5 C -0.003(2) 0.7389(18) 0.9071(15) 0.028(2) Uani 1 1 d DU . .
C6 C 0.051(2) 0.7140(16) 0.7587(13) 0.027(2) Uani 1 1 d DU . .
F1 F 0.0828(13) 0.2423(12) 0.7740(12) 0.0390(19) Uani 1 1 d DU . .
F2 F -0.0476(14) 0.2976(14) 1.0624(11) 0.044(3) Uani 1 1 d DU . .
F3 F -0.1241(16) 0.6372(15) 1.1485(12) 0.041(3) Uani 1 1 d DU . .
F4 F -0.0615(15) 0.9103(12) 0.9516(11) 0.042(2) Uani 1 1 d DU . .
F5 F 0.0910(14) 0.8564(12) 0.6670(10) 0.038(2) Uani 1 1 d DU . .
C11 C 0.3382(18) 0.4563(11) 0.2877(16) 0.029(3) Uani 1 1 d DU . .
C12 C 0.3889(15) 0.5884(15) 0.1791(13) 0.028(2) Uani 1 1 d DU . .
C13 C 0.4677(16) 0.5645(16) 0.0348(14) 0.0252(18) Uani 1 1 d DU . .
C14 C 0.5062(19) 0.3902(10) -0.0087(15) 0.025(2) Uiso 1 1 d DU . .
C15 C 0.4740(19) 0.2455(16) 0.0916(14) 0.0232(18) Uani 1 1 d DU . .
C16 C 0.3757(19) 0.2893(15) 0.2285(14) 0.025(2) Uani 1 1 d DU . .
F6 F 0.3476(14) 0.7627(11) 0.2146(11) 0.040(2) Uani 1 1 d DU . .
F7 F 0.4985(13) 0.7003(11) -0.0600(11) 0.036(2) Uani 1 1 d DU . .
F8 F 0.5735(14) 0.3643(15) -0.1508(12) 0.036(2) Uani 1 1 d DU . .
F9 F 0.4898(15) 0.0857(13) 0.0478(13) 0.044(2) Uani 1 1 d DU . .
F10 F 0.3519(16) 0.1438(12) 0.3239(10) 0.043(2) Uani 1 1 d DU . .
N1 N -0.386(2) 0.7217(19) 0.5556(17) 0.039(3) Uani 1 1 d U . .
C21 C -0.4105(18) 0.8554(19) 0.6037(16) 0.0243(19) Uani 1 1 d U . .
C22 C -0.497(3) 1.020(2) 0.6829(19) 0.040(4) Uani 1 1 d U . .
H22A H -0.5208 1.1222 0.6086 0.06 Uiso 1 1 calc R . .
H22B H -0.4015 1.0377 0.7575 0.06 Uiso 1 1 calc R . .
H22C H -0.6225 1.0054 0.7327 0.06 Uiso 1 1 calc R . .
N2 N -0.200(2) 0.274(2) 0.4329(17) 0.040(3) Uani 1 1 d U . .
C31 C -0.1177(19) 0.148(2) 0.3768(16) 0.025(2) Uani 1 1 d U . .
C32 C -0.075(3) -0.017(2) 0.317(2) 0.040(4) Uani 1 1 d U . .
H32A H 0.026 -0.0961 0.3793 0.06 Uiso 1 1 calc R . .
H32B H -0.0237 -0.0018 0.2146 0.06 Uiso 1 1 calc R . .
H32C H -0.1965 -0.0657 0.3166 0.06 Uiso 1 1 calc R . .

loop_
_atom_site_aniso_label
_atom_site_aniso_U_11
_atom_site_aniso_U_22
_atom_site_aniso_U_33
_atom_site_aniso_U_23
_atom_site_aniso_U_13
_atom_site_aniso_U_12
Au 0.03047(9) 0.02658(8) 0.02477(8) -0.00466(5) -0.00124(5) -0.00436(6)
Cu 0.0595(6) 0.0287(4) 0.0383(4) -0.0108(3) 0.0067(6) -0.0020(5)
C1 0.020(5) 0.028(4) 0.023(5) -0.002(4) 0.001(4) -0.004(4)
C2 0.024(5) 0.031(4) 0.033(5) 0.000(4) 0.011(4) -0.010(4)
C3 0.024(4) 0.038(4) 0.024(4) 0.007(3) -0.001(3) -0.011(4)
C4 0.016(3) 0.046(4) 0.025(3) -0.003(2) 0.000(3) -0.004(2)
C5 0.019(4) 0.031(4) 0.032(4) -0.011(3) -0.003(3) 0.001(3)
C6 0.032(5) 0.029(4) 0.021(4) -0.003(3) -0.004(3) -0.007(4)
F1 0.036(4) 0.032(4) 0.050(5) -0.007(3) 0.009(3) -0.008(3)
F2 0.044(5) 0.054(5) 0.038(4) 0.011(4) 0.009(3) -0.029(4)
F3 0.047(5) 0.052(6) 0.027(4) -0.012(4) 0.006(4) -0.011(4)
F4 0.064(6) 0.031(4) 0.032(5) -0.015(4) 0.008(4) -0.011(4)
F5 0.058(5) 0.029(4) 0.029(4) 0.003(3) -0.013(3) -0.014(3)
C11 0.035(7) 0.022(4) 0.030(6) -0.004(4) -0.006(5) -0.002(4)
C12 0.027(5) 0.020(4) 0.034(5) -0.005(3) -0.009(4) 0.006(3)
C13 0.010(3) 0.024(3) 0.040(5) 0.001(3) 0.002(3) -0.002(2)
C15 0.019(4) 0.023(3) 0.025(3) 0.000(2) -0.004(2) 0.003(3)
C16 0.025(4) 0.022(4) 0.028(4) 0.002(3) -0.006(3) -0.002(3)
F6 0.055(5) 0.017(3) 0.044(5) -0.004(3) 0.011(4) 0.001(3)
F7 0.032(3) 0.031(3) 0.039(4) 0.009(3) -0.001(3) 0.006(3)
F8 0.027(3) 0.052(6) 0.029(4) -0.004(4) 0.005(3) -0.010(3)
F9 0.054(5) 0.035(4) 0.045(6) -0.017(4) 0.001(4) -0.006(4)
F10 0.075(6) 0.024(4) 0.030(4) -0.004(3) 0.020(4) -0.012(4)
N1 0.050(5) 0.031(5) 0.038(6) -0.011(4) -0.004(4) -0.008(4)
C21 0.020(4) 0.029(3) 0.023(4) 0.001(3) 0.010(3) -0.006(3)
C22 0.058(9) 0.026(6) 0.031(7) -0.003(5) 0.008(6) 0.006(5)
N2 0.049(5) 0.036(5) 0.036(5) -0.010(4) -0.003(4) -0.011(4)
C31 0.019(4) 0.035(4) 0.024(4) -0.003(3) 0.005(3) -0.011(3)
C32 0.049(8) 0.035(7) 0.034(8) -0.009(6) 0.009(6) 0.001(5)

loop_
_atom_type_symbol
_atom_type_description
_atom_type_scat_dispersion_real
_atom_type_scat_dispersion_imag
_atom_type_scat_source
C C 0.0033 0.0016 'International Tables Vol C Tables 4.2.6.8 and 6.1.1.4'
H H 0 0 'International Tables Vol C Tables 4.2.6.8 and 6.1.1.4'
Au Au -2.0133 8.8022 'International Tables Vol C Tables 4.2.6.8 and 6.1.1.4'
Cu Cu 0.3201 1.2651 'International Tables Vol C Tables 4.2.6.8 and 6.1.1.4'
F F 0.0171 0.0103 'International Tables Vol C Tables 4.2.6.8 and 6.1.1.4'
N N 0.0061 0.0033 'International Tables Vol C Tables 4.2.6.8 and 6.1.1.4'

loop_
_geom_angle_atom_site_label_1
_geom_angle_atom_site_label_2
_geom_angle_atom_site_label_3
_geom_angle
_geom_angle_site_symmetry_1
_geom_angle_site_symmetry_3
_geom_angle_publ_flag
C11 Au C1 179.4(5) . . ?
C11 Au Cu 110.7(3) . . ?
C1 Au Cu 69.0(3) . . ?
N2 Cu N1 149.8(8) . . ?
N2 Cu Au 95.9(5) . . ?
N1 Cu Au 114.1(4) . . ?
C2 C1 C6 117.2(13) . . ?
C2 C1 Au 121.2(8) . . ?
C6 C1 Au 121.6(8) . . ?
F1 C2 C1 121.5(11) . . ?
F1 C2 C3 117.4(11) . . ?
C1 C2 C3 121.0(12) . . ?
C4 C3 F2 117.7(10) . . ?
C4 C3 C2 121.7(11) . . ?
F2 C3 C2 120.5(12) . . ?
F3 C4 C3 122.8(9) . . ?
F3 C4 C5 120.4(9) . . ?
C3 C4 C5 116.8(12) . . ?
C6 C5 C4 122.1(12) . . ?
C6 C5 F4 120.3(12) . . ?
C4 C5 F4 116.1(11) . . ?
F5 C6 C5 117.7(11) . . ?
F5 C6 C1 120.8(10) . . ?
C5 C6 C1 120.7(12) . . ?
C12 C11 C16 110.6(13) . . ?
C12 C11 Au 125.3(8) . . ?
C16 C11 Au 124.1(9) . . ?
C13 C12 F6 115.0(11) . . ?
C13 C12 C11 126.8(11) . . ?
F6 C12 C11 118.1(11) . . ?
F7 C13 C12 121.2(11) . . ?
F7 C13 C14 121.5(10) . . ?
C12 C13 C14 117.3(12) . . ?
F8 C14 C15 119.8(9) . . ?
F8 C14 C13 118.5(10) . . ?
C15 C14 C13 121.7(13) . . ?
F9 C15 C14 122.2(11) . . ?
F9 C15 C16 120.8(11) . . ?
C14 C15 C16 115.2(11) . . ?
F10 C16 C15 113.0(10) . . ?
F10 C16 C11 118.1(11) . . ?
C15 C16 C11 127.6(12) . . ?
C21 N1 Cu 153.6(14) . . ?
N1 C21 C22 164.6(14) . . ?
C31 N2 Cu 154.8(13) . . ?
N2 C31 C32 163.2(15) . . ?

loop_
_geom_bond_atom_site_label_1
_geom_bond_atom_site_label_2
_geom_bond_distance
_geom_bond_site_symmetry_2
_geom_bond_publ_flag
Au C11 2.028(14) . ?
Au C1 2.064(12) . ?
Au Cu 2.9335(11) . ?
Cu N2 1.875(15) . ?
Cu N1 1.941(14) . ?
C1 C2 1.365(14) . ?
C1 C6 1.381(13) . ?
C2 F1 1.328(15) . ?
C2 C3 1.391(16) . ?
C3 C4 1.356(15) . ?
C3 F2 1.388(14) . ?
C4 F3 1.354(16) . ?
C4 C5 1.374(16) . ?
C5 C6 1.365(17) . ?
C5 F4 1.392(14) . ?
C6 F5 1.358(14) . ?
C11 C12 1.406(15) . ?
C11 C16 1.408(14) . ?
C12 C13 1.378(17) . ?
C12 F6 1.380(12) . ?
C13 F7 1.314(14) . ?
C13 C14 1.403(13) . ?
C14 F8 1.337(16) . ?
C14 C15 1.395(13) . ?
C15 F9 1.305(14) . ?
C15 C16 1.397(16) . ?
C16 F10 1.361(13) . ?
N1 C21 1.13(2) . ?
C21 C22 1.52(2) . ?
N2 C31 1.17(2) . ?
C31 C32 1.39(2) . ?
